data_7203399
loop_
_publ_author_name
'Pernak, Juliusz'
'Smiglak, Marcin'
'Griffin, Scott T.'
'Hough, Whitney L.'
'Wilson, Timothy B.'
'Pernak, Anna'
'Zabielska-Matejuk, Jadwiga'
'Fojutowski, Andrzej'
'Kita, Kazimierz'
'Rogers, Robin D.'

_publ_section_title
;
 Long alkyl chain quaternary ammonium-based ionic liquids and potential
 applications
;
_journal_issue 9
_journal_name_full 'Green Chemistry'
_journal_page_first 798
_journal_paper_doi 10.1039/b604353d
_journal_volume 8
_journal_year 2006
_chemical_formula_sum 'C27 H42 N2 O5'
_chemical_formula_weight 474.63
_chemical_melting_point 94
_chemical_name_common 'benzethonium nitrate'
_chemical_name_systematic
;
?
;
_space_group_IT_number 2
_symmetry_cell_setting triclinic
_symmetry_space_group_name_Hall '-P 1'
_symmetry_space_group_name_H-M 'P -1'
_atom_sites_solution_hydrogens geom
_atom_sites_solution_primary direct
_atom_sites_solution_secondary difmap
_audit_creation_method SHELXL-97
_cell_angle_alpha 91.753(8)
_cell_angle_beta 102.116(7)
_cell_angle_gamma 106.858(7)
_cell_formula_units_Z 2
_cell_length_a 7.936(3)
_cell_length_b 10.048(4)
_cell_length_c 17.864(7)
_cell_measurement_reflns_used 1862
_cell_measurement_temperature 173(2)
_cell_measurement_theta_max 23.19
_cell_measurement_theta_min 2.33
_cell_volume 1326.5(9)
_computing_cell_refinement 'Bruker SMART'
_computing_data_collection 'Bruker SMART'
_computing_data_reduction 'Bruker SAINT'
_computing_molecular_graphics 'Bruker SHELXTL'
_computing_publication_material 'Bruker SHELXTL'
_computing_structure_refinement 'SHELXL-97 (Sheldrick, 1997)'
_computing_structure_solution 'SHELXS-97 (Sheldrick, 1990)'
_diffrn_ambient_temperature 173(2)
_diffrn_measured_fraction_theta_full 0.977
_diffrn_measured_fraction_theta_max 0.963
_diffrn_measurement_device_type 'CCD area detector'
_diffrn_measurement_method 'phi and omega scans'
_diffrn_radiation_monochromator graphite
_diffrn_radiation_source 'fine-focus sealed tube'
_diffrn_radiation_type MoK\a
_diffrn_radiation_wavelength 0.71073
_diffrn_reflns_av_R_equivalents 0.0000
_diffrn_reflns_av_sigmaI/netI 0.1119
_diffrn_reflns_limit_h_max 9
_diffrn_reflns_limit_h_min -9
_diffrn_reflns_limit_k_max 12
_diffrn_reflns_limit_k_min -12
_diffrn_reflns_limit_l_max 22
_diffrn_reflns_limit_l_min -11
_diffrn_reflns_number 5237
_diffrn_reflns_theta_full 25.30
_diffrn_reflns_theta_max 26.41
_diffrn_reflns_theta_min 2.13
_exptl_absorpt_coefficient_mu 0.081
_exptl_absorpt_correction_type sphere
_exptl_absorpt_process_details SADABS
_exptl_crystal_colour Colorless
_exptl_crystal_density_diffrn 1.188
_exptl_crystal_density_meas 0
_exptl_crystal_density_method 'not measured'
_exptl_crystal_description Plate
_exptl_crystal_F_000 516
_exptl_crystal_size_max 0.56
_exptl_crystal_size_mid 0.12
_exptl_crystal_size_min 0.03
_refine_diff_density_max 0.532
_refine_diff_density_min -0.469
_refine_diff_density_rms 0.136
_refine_ls_extinction_coef 0.25(3)
_refine_ls_extinction_expression Fc^*^=kFc[1+0.001xFc^2^\l^3^/sin(2\q)]^-1/4^
_refine_ls_extinction_method SHELXL
_refine_ls_goodness_of_fit_ref 1.046
_refine_ls_hydrogen_treatment mixed
_refine_ls_matrix_type full
_refine_ls_number_parameters 317
_refine_ls_number_reflns 5238
_refine_ls_number_restraints 0
_refine_ls_restrained_S_all 1.046
_refine_ls_R_factor_all 0.1503
_refine_ls_R_factor_gt 0.1123
_refine_ls_shift/su_max 0.001
_refine_ls_shift/su_mean 0.000
_refine_ls_structure_factor_coef Fsqd
_refine_ls_weighting_details 'calc w=1/[\s^2^(Fo^2^)+(0.1870P)^2^+2.0752P] where P=(Fo^2^+2Fc^2^)/3'
_refine_ls_weighting_scheme calc
_refine_ls_wR_factor_gt 0.3193
_refine_ls_wR_factor_ref 0.3388
_reflns_number_gt 3333
_reflns_number_total 5238
_reflns_threshold_expression >2sigma(I)
_cod_data_source_file b604353d.txt
_cod_data_source_block s1
_cod_depositor_comments
;
The following automatic conversions were performed:
'_symmetry_cell_setting' value 'Triclinic' changed to 'triclinic'
according to '/home/saulius/struct/CIF-dictionaries/cif_core.dic'
dictionary named 'cif_core.dic' version 2.4.1 from
2010-06-29.

'_exptl_absorpt_correction_type' value 'Sphere' changed to
'sphere' according to '/home/saulius/struct/CIF-dictionaries/cif_core.dic'
dictionary named 'cif_core.dic' version 2.4.1 from 2010-06-29.

Automatic conversion script
Id: cif_fix_enum 1527 2010-12-29 10:47:43Z saulius 
;
_cod_original_cell_volume 1326.5(10)
_cod_original_sg_symbol_H-M P-1
_cod_database_code 7203399

loop_
_symmetry_equiv_pos_as_xyz
'x, y, z'
'-x, -y, -z'

loop_
_atom_site_label
_atom_site_type_symbol
_atom_site_fract_x
_atom_site_fract_y
_atom_site_fract_z
_atom_site_U_iso_or_equiv
_atom_site_adp_type
_atom_site_occupancy
_atom_site_symmetry_multiplicity
_atom_site_calc_flag
_atom_site_refinement_flags
_atom_site_disorder_assembly
_atom_site_disorder_group
O1 O 0.9291(5) 0.6648(4) 0.0322(2) 0.0310(9) Uani 1 1 d . . .
O2 O 0.5904(5) 0.5996(4) 0.0925(2) 0.0328(10) Uani 1 1 d . . .
O3 O 0.4429(6) 0.0623(5) 0.0871(3) 0.0472(12) Uani 1 1 d . . .
O4 O 0.1829(6) 0.0440(5) 0.1115(3) 0.0495(12) Uani 1 1 d . . .
O5 O 0.4222(7) 0.1869(6) 0.1833(3) 0.0634(15) Uani 1 1 d . . .
N1 N 1.0792(6) 0.7137(4) -0.1205(2) 0.0240(10) Uani 1 1 d . . .
N2 N 0.3494(6) 0.0976(4) 0.1269(3) 0.0295(11) Uani 1 1 d . . .
C1 C 1.1361(7) 0.8053(5) -0.0439(3) 0.0269(12) Uani 1 1 d . . .
H1A H 1.2650 0.8604 -0.0364 0.032 Uiso 1 1 calc R . .
H1B H 1.0651 0.8722 -0.0476 0.032 Uiso 1 1 calc R . .
C2 C 1.1129(8) 0.7282(6) 0.0273(3) 0.0320(13) Uani 1 1 d . . .
H2A H 1.1732 0.6544 0.0283 0.038 Uiso 1 1 calc R . .
H2B H 1.1760 0.7949 0.0735 0.038 Uiso 1 1 calc R . .
C3 C 0.8417(7) 0.7613(6) 0.0504(3) 0.0291(12) Uani 1 1 d . . .
H3A H 0.8668 0.8414 0.0191 0.035 Uiso 1 1 calc R . .
H3B H 0.8869 0.7973 0.1054 0.035 Uiso 1 1 calc R . .
C4 C 0.6402(8) 0.6873(6) 0.0336(3) 0.0322(13) Uani 1 1 d . . .
H4A H 0.573(7) 0.754(5) 0.031(3) 0.010(11) Uiso 1 1 d . . .
H4B H 0.599(7) 0.613(5) -0.016(3) 0.015(12) Uiso 1 1 d . . .
C5 C 0.5715(7) 0.6610(5) 0.1591(3) 0.0271(12) Uani 1 1 d . . .
C6 C 0.5498(7) 0.5757(6) 0.2179(3) 0.0309(13) Uani 1 1 d . . .
H6A H 0.5511 0.4819 0.2112 0.037 Uiso 1 1 calc R . .
C7 C 0.5258(7) 0.6275(6) 0.2872(3) 0.0326(13) Uani 1 1 d . . .
H7A H 0.5122 0.5679 0.3273 0.039 Uiso 1 1 calc R . .
C8 C 0.5211(7) 0.7636(6) 0.2993(3) 0.0267(12) Uani 1 1 d . . .
C9 C 0.5437(7) 0.8481(6) 0.2385(3) 0.0318(13) Uani 1 1 d . . .
H9A H 0.5425 0.9420 0.2450 0.038 Uiso 1 1 calc R . .
C10 C 0.5679(7) 0.7983(5) 0.1690(3) 0.0284(12) Uani 1 1 d . . .
H10A H 0.5818 0.8573 0.1287 0.034 Uiso 1 1 calc R . .
C11 C 0.4988(8) 0.8272(6) 0.3745(3) 0.0347(13) Uani 1 1 d . . .
C12 C 0.4731(10) 0.7182(8) 0.4335(4) 0.0470(17) Uani 1 1 d . . .
H12A H 0.5735 0.6780 0.4413 0.070 Uiso 1 1 calc R . .
H12B H 0.3588 0.6439 0.4141 0.070 Uiso 1 1 calc R . .
H12C H 0.4709 0.7635 0.4824 0.070 Uiso 1 1 calc R . .
C13 C 0.6738(10) 0.9459(8) 0.4099(4) 0.056(2) Uani 1 1 d . . .
H13A H 0.7763 0.9081 0.4202 0.083 Uiso 1 1 calc R . .
H13B H 0.6623 0.9876 0.4582 0.083 Uiso 1 1 calc R . .
H13C H 0.6940 1.0175 0.3740 0.083 Uiso 1 1 calc R . .
C14 C 0.3439(8) 0.8934(6) 0.3600(3) 0.0326(13) Uani 1 1 d . . .
H14A H 0.3689 0.9601 0.3211 0.039 Uiso 1 1 calc R . .
H14B H 0.3562 0.9500 0.4083 0.039 Uiso 1 1 calc R . .
C15 C 0.1409(8) 0.8067(6) 0.3336(3) 0.0332(13) Uani 1 1 d . . .
C16 C 0.1028(8) 0.6862(7) 0.2710(4) 0.0413(15) Uani 1 1 d . . .
H16A H -0.0270 0.6360 0.2574 0.062 Uiso 1 1 calc R . .
H16B H 0.1701 0.6218 0.2904 0.062 Uiso 1 1 calc R . .
H16C H 0.1411 0.7241 0.2253 0.062 Uiso 1 1 calc R . .
C17 C 0.0398(10) 0.9082(7) 0.3017(4) 0.0483(17) Uani 1 1 d . . .
H17A H -0.0895 0.8579 0.2842 0.072 Uiso 1 1 calc R . .
H17B H 0.0866 0.9496 0.2584 0.072 Uiso 1 1 calc R . .
H17C H 0.0572 0.9823 0.3422 0.072 Uiso 1 1 calc R . .
C18 C 0.0599(10) 0.7449(7) 0.4014(4) 0.0456(16) Uani 1 1 d . . .
H18A H -0.0675 0.6908 0.3819 0.068 Uiso 1 1 calc R . .
H18B H 0.0690 0.8211 0.4391 0.068 Uiso 1 1 calc R . .
H18C H 0.1270 0.6839 0.4260 0.068 Uiso 1 1 calc R . .
C19 C 1.1999(8) 0.6249(6) -0.1224(3) 0.0314(13) Uani 1 1 d . . .
H19A H 1.1851 0.5589 -0.0832 0.047 Uiso 1 1 calc R . .
H19B H 1.3260 0.6843 -0.1119 0.047 Uiso 1 1 calc R . .
H19C H 1.1680 0.5731 -0.1733 0.047 Uiso 1 1 calc R . .
C20 C 0.8854(7) 0.6233(5) -0.1363(3) 0.0310(13) Uani 1 1 d . . .
H20A H 0.8706 0.5575 -0.0971 0.047 Uiso 1 1 calc R . .
H20B H 0.8527 0.5712 -0.1872 0.047 Uiso 1 1 calc R . .
H20C H 0.8067 0.6821 -0.1350 0.047 Uiso 1 1 calc R . .
C21 C 1.1022(8) 0.8172(5) -0.1822(3) 0.0315(13) Uani 1 1 d . . .
H21A H 1.0320 0.8823 -0.1765 0.038 Uiso 1 1 calc R . .
H21B H 1.2313 0.8732 -0.1724 0.038 Uiso 1 1 calc R . .
C22 C 1.0433(9) 0.7509(6) -0.2642(3) 0.0350(14) Uani 1 1 d . . .
C23 C 0.8656(10) 0.7297(6) -0.3040(4) 0.0446(16) Uani 1 1 d . . .
H23A H 0.7824 0.7530 -0.2788 0.054 Uiso 1 1 calc R . .
C24 C 0.8093(11) 0.6742(8) -0.3811(4) 0.0553(19) Uani 1 1 d . . .
H24A H 0.6877 0.6586 -0.4083 0.066 Uiso 1 1 calc R . .
C25 C 0.9347(11) 0.6416(8) -0.4179(4) 0.0547(19) Uani 1 1 d . . .
H25A H 0.8979 0.6038 -0.4702 0.066 Uiso 1 1 calc R . .
C26 C 1.1057(12) 0.6638(7) -0.3792(4) 0.0530(19) Uani 1 1 d . . .
H26A H 1.1900 0.6433 -0.4049 0.064 Uiso 1 1 calc R . .
C27 C 1.1626(10) 0.7167(7) -0.3019(4) 0.0448(16) Uani 1 1 d . . .
H27A H 1.2838 0.7293 -0.2751 0.054 Uiso 1 1 calc R . .

loop_
_atom_site_aniso_label
_atom_site_aniso_U_11
_atom_site_aniso_U_22
_atom_site_aniso_U_33
_atom_site_aniso_U_23
_atom_site_aniso_U_13
_atom_site_aniso_U_12
O1 0.031(2) 0.0290(18) 0.037(2) 0.0073(16) 0.0152(17) 0.0102(16)
O2 0.035(2) 0.0313(19) 0.034(2) -0.0006(17) 0.0143(17) 0.0086(17)
O3 0.039(3) 0.049(3) 0.062(3) 0.008(2) 0.019(2) 0.020(2)
O4 0.025(2) 0.045(2) 0.075(3) 0.002(2) 0.007(2) 0.0102(19)
O5 0.047(3) 0.063(3) 0.069(3) -0.021(3) 0.003(3) 0.010(2)
N1 0.020(2) 0.023(2) 0.030(2) 0.0067(18) 0.0079(19) 0.0061(16)
N2 0.024(2) 0.026(2) 0.042(3) 0.010(2) 0.009(2) 0.0102(18)
C1 0.022(3) 0.023(2) 0.035(3) 0.001(2) 0.007(2) 0.005(2)
C2 0.032(3) 0.035(3) 0.036(3) 0.010(2) 0.016(3) 0.016(2)
C3 0.028(3) 0.032(3) 0.028(3) 0.001(2) 0.013(2) 0.006(2)
C4 0.036(3) 0.032(3) 0.029(3) 0.001(2) 0.009(3) 0.009(2)
C5 0.020(3) 0.031(3) 0.028(3) 0.000(2) 0.007(2) 0.004(2)
C6 0.028(3) 0.028(3) 0.040(3) 0.004(2) 0.010(2) 0.010(2)
C7 0.026(3) 0.044(3) 0.034(3) 0.010(3) 0.012(2) 0.014(2)
C8 0.018(3) 0.037(3) 0.026(3) 0.005(2) 0.007(2) 0.009(2)
C9 0.030(3) 0.033(3) 0.033(3) -0.003(2) 0.007(2) 0.011(2)
C10 0.026(3) 0.028(3) 0.031(3) 0.002(2) 0.008(2) 0.007(2)
C11 0.029(3) 0.043(3) 0.032(3) -0.003(3) 0.006(2) 0.012(3)
C12 0.050(4) 0.071(4) 0.032(3) 0.013(3) 0.016(3) 0.031(4)
C13 0.041(4) 0.070(5) 0.043(4) -0.018(3) 0.009(3) 0.001(3)
C14 0.035(3) 0.032(3) 0.030(3) -0.004(2) 0.009(2) 0.008(2)
C15 0.034(3) 0.037(3) 0.031(3) 0.005(2) 0.009(2) 0.014(2)
C16 0.028(3) 0.048(3) 0.043(4) -0.012(3) 0.006(3) 0.006(3)
C17 0.053(4) 0.053(4) 0.049(4) 0.015(3) 0.012(3) 0.031(3)
C18 0.044(4) 0.048(4) 0.049(4) 0.006(3) 0.023(3) 0.011(3)
C19 0.036(3) 0.030(3) 0.037(3) 0.008(2) 0.013(3) 0.020(2)
C20 0.026(3) 0.027(3) 0.035(3) 0.000(2) 0.004(2) 0.003(2)
C21 0.042(3) 0.025(3) 0.028(3) 0.010(2) 0.007(2) 0.011(2)
C22 0.045(4) 0.026(3) 0.031(3) 0.009(2) 0.005(3) 0.009(2)
C23 0.056(4) 0.044(3) 0.030(3) 0.014(3) 0.002(3) 0.014(3)
C24 0.057(5) 0.057(4) 0.038(4) 0.014(3) -0.005(3) 0.007(4)
C25 0.070(5) 0.056(4) 0.027(3) 0.006(3) 0.008(3) 0.004(4)
C26 0.071(5) 0.048(4) 0.039(4) 0.005(3) 0.023(4) 0.009(4)
C27 0.054(4) 0.044(3) 0.035(3) 0.009(3) 0.015(3) 0.009(3)

loop_
_atom_type_symbol
_atom_type_description
_atom_type_scat_dispersion_real
_atom_type_scat_dispersion_imag
_atom_type_scat_source
C C 0.0033 0.0016 'International Tables Vol C Tables 4.2.6.8 and 6.1.1.4'
H H 0.0000 0.0000 'International Tables Vol C Tables 4.2.6.8 and 6.1.1.4'
N N 0.0061 0.0033 'International Tables Vol C Tables 4.2.6.8 and 6.1.1.4'
O O 0.0106 0.0060 'International Tables Vol C Tables 4.2.6.8 and 6.1.1.4'

loop_
_geom_angle_atom_site_label_1
_geom_angle_atom_site_label_2
_geom_angle_atom_site_label_3
_geom_angle
_geom_angle_site_symmetry_1
_geom_angle_site_symmetry_3
_geom_angle_publ_flag
C3 O1 C2 113.9(4) . . ?
C5 O2 C4 118.4(4) . . ?
C19 N1 C20 109.8(4) . . ?
C19 N1 C1 110.7(4) . . ?
C20 N1 C1 112.3(4) . . ?
C19 N1 C21 109.4(4) . . ?
C20 N1 C21 109.4(4) . . ?
C1 N1 C21 105.1(4) . . ?
O4 N2 O3 120.6(5) . . ?
O4 N2 O5 119.1(5) . . ?
O3 N2 O5 120.3(5) . . ?
C2 C1 N1 116.0(4) . . ?
O1 C2 C1 115.1(5) . . ?
O1 C3 C4 108.3(4) . . ?
O2 C4 C3 112.2(5) . . ?
O2 C5 C6 115.7(5) . . ?
O2 C5 C10 124.5(5) . . ?
C6 C5 C10 119.7(5) . . ?
C5 C6 C7 120.0(5) . . ?
C8 C7 C6 122.0(5) . . ?
C7 C8 C9 116.7(5) . . ?
C7 C8 C11 124.4(5) . . ?
C9 C8 C11 118.8(5) . . ?
C10 C9 C8 122.1(5) . . ?
C5 C10 C9 119.4(5) . . ?
C8 C11 C14 111.7(5) . . ?
C8 C11 C13 108.3(5) . . ?
C14 C11 C13 106.8(5) . . ?
C8 C11 C12 111.1(5) . . ?
C14 C11 C12 111.5(5) . . ?
C13 C11 C12 107.3(5) . . ?
C11 C14 C15 123.3(5) . . ?
C17 C15 C16 108.8(5) . . ?
C17 C15 C18 106.7(5) . . ?
C16 C15 C18 108.0(5) . . ?
C17 C15 C14 106.5(5) . . ?
C16 C15 C14 114.0(5) . . ?
C18 C15 C14 112.5(5) . . ?
C22 C21 N1 115.0(4) . . ?
C27 C22 C23 119.1(6) . . ?
C27 C22 C21 122.0(6) . . ?
C23 C22 C21 118.8(6) . . ?
C22 C23 C24 120.1(7) . . ?
C23 C24 C25 119.3(7) . . ?
C26 C25 C24 120.0(7) . . ?
C25 C26 C27 121.2(7) . . ?
C22 C27 C26 120.2(7) . . ?

loop_
_geom_bond_atom_site_label_1
_geom_bond_atom_site_label_2
_geom_bond_distance
_geom_bond_site_symmetry_2
_geom_bond_publ_flag
O1 C3 1.412(6) . ?
O1 C2 1.435(7) . ?
O2 C5 1.379(6) . ?
O2 C4 1.438(7) . ?
O3 N2 1.241(6) . ?
O4 N2 1.240(6) . ?
O5 N2 1.247(7) . ?
N1 C19 1.491(6) . ?
N1 C20 1.504(7) . ?
N1 C1 1.532(7) . ?
N1 C21 1.541(7) . ?
C1 C2 1.525(8) . ?
C3 C4 1.515(8) . ?
C5 C6 1.383(8) . ?
C5 C10 1.394(7) . ?
C6 C7 1.400(8) . ?
C7 C8 1.390(8) . ?
C8 C9 1.408(8) . ?
C8 C11 1.534(8) . ?
C9 C10 1.396(8) . ?
C11 C14 1.540(8) . ?
C11 C13 1.541(9) . ?
C11 C12 1.544(9) . ?
C14 C15 1.555(8) . ?
C15 C17 1.525(8) . ?
C15 C16 1.540(8) . ?
C15 C18 1.551(9) . ?
C21 C22 1.511(8) . ?
C22 C27 1.381(9) . ?
C22 C23 1.391(9) . ?
C23 C24 1.398(10) . ?
C24 C25 1.408(11) . ?
C25 C26 1.338(11) . ?
C26 C27 1.396(9) . ?

loop_
_geom_hbond_atom_site_label_D
_geom_hbond_atom_site_label_H
_geom_hbond_atom_site_label_A
_geom_hbond_distance_DH
_geom_hbond_distance_HA
_geom_hbond_distance_DA
_geom_hbond_angle_DHA
_geom_hbond_site_symmetry_A
C1 H1B O4 0.99 2.44 3.349(7) 152.0 2_665
C27 H27A O5 0.95 2.45 3.373(9) 163.3 2_765
C21 H21A O4 0.99 2.51 3.403(7) 149.5 2_665
C20 H20C O5 0.98 2.56 3.499(8) 159.5 2_665
C1 H1A O3 0.99 2.58 3.478(7) 150.1 2_765
C21 H21B O3 0.99 2.60 3.485(8) 149.4 2_765
C19 H19B O3 0.98 2.63 3.503(7) 148.3 2_765
C19 H19B O5 0.98 2.64 3.458(8) 141.2 2_765
C3 H3A O4 0.99 2.64 3.544(8) 151.9 2_665
C4 H4B O2 1.07(5) 2.41(5) 3.398(7) 154(4) 2_665
C2 H2B O4 0.99 2.56 3.313(7) 133.3 1_665

loop_
_geom_torsion_atom_site_label_1
_geom_torsion_atom_site_label_2
_geom_torsion_atom_site_label_3
_geom_torsion_atom_site_label_4
_geom_torsion
_geom_torsion_site_symmetry_1
_geom_torsion_site_symmetry_2
_geom_torsion_site_symmetry_3
_geom_torsion_site_symmetry_4
_geom_torsion_publ_flag
C19 N1 C1 C2 -66.3(6) . . . . ?
C20 N1 C1 C2 56.8(6) . . . . ?
C21 N1 C1 C2 175.7(4) . . . . ?
C3 O1 C2 C1 -73.1(6) . . . . ?
N1 C1 C2 O1 -69.5(6) . . . . ?
C2 O1 C3 C4 165.5(4) . . . . ?
C5 O2 C4 C3 80.7(6) . . . . ?
O1 C3 C4 O2 77.5(5) . . . . ?
C4 O2 C5 C6 -170.9(5) . . . . ?
C4 O2 C5 C10 11.1(8) . . . . ?
O2 C5 C6 C7 -178.7(5) . . . . ?
C10 C5 C6 C7 -0.5(8) . . . . ?
C5 C6 C7 C8 0.6(8) . . . . ?
C6 C7 C8 C9 -0.7(8) . . . . ?
C6 C7 C8 C11 -178.8(5) . . . . ?
C7 C8 C9 C10 0.6(8) . . . . ?
C11 C8 C9 C10 178.9(5) . . . . ?
O2 C5 C10 C9 178.4(5) . . . . ?
C6 C5 C10 C9 0.5(8) . . . . ?
C8 C9 C10 C5 -0.5(8) . . . . ?
C7 C8 C11 C14 -127.8(6) . . . . ?
C9 C8 C11 C14 54.0(7) . . . . ?
C7 C8 C11 C13 114.9(6) . . . . ?
C9 C8 C11 C13 -63.3(7) . . . . ?
C7 C8 C11 C12 -2.7(8) . . . . ?
C9 C8 C11 C12 179.2(5) . . . . ?
C8 C11 C14 C15 69.4(7) . . . . ?
C13 C11 C14 C15 -172.5(5) . . . . ?
C12 C11 C14 C15 -55.6(7) . . . . ?
C11 C14 C15 C17 -162.4(5) . . . . ?
C11 C14 C15 C16 -42.4(7) . . . . ?
C11 C14 C15 C18 81.1(7) . . . . ?
C19 N1 C21 C22 64.5(6) . . . . ?
C20 N1 C21 C22 -55.8(6) . . . . ?
C1 N1 C21 C22 -176.6(5) . . . . ?
N1 C21 C22 C27 -92.4(7) . . . . ?
N1 C21 C22 C23 90.7(6) . . . . ?
C27 C22 C23 C24 0.2(9) . . . . ?
C21 C22 C23 C24 177.2(6) . . . . ?
C22 C23 C24 C25 -0.7(10) . . . . ?
C23 C24 C25 C26 0.0(11) . . . . ?
C24 C25 C26 C27 1.3(11) . . . . ?
C23 C22 C27 C26 1.0(9) . . . . ?
C21 C22 C27 C26 -175.9(5) . . . . ?
C25 C26 C27 C22 -1.8(10) . . . . ?

loop_
_cod_related_entry_id
_cod_related_entry_database
_cod_related_entry_code
1 ChemSpider 21143505
